data_7700465
loop_
_publ_author_name
'Boulkedid, Ahlem-Linda'
'Beghidja, Adel'
'Beghidja, Chahrazed'
'Guari, Yannick'
'Larionova, Joulia'
'Long, J\'er\^ome'

_publ_section_title
;
 Synthesis, structure and magnetic properties of a series of dinuclear
 heteroleptic Zn<sup>2+</sup>/Ln<sup>3+</sup> Schiff base complexes:
 effect of lanthanide ions on the slow relaxation of magnetization.
;
_journal_issue 31
_journal_name_full 'Dalton transactions (Cambridge, England : 2003)'
_journal_page_first 11637
_journal_page_last 11641
_journal_paper_doi 10.1039/c9dt02228g
_journal_volume 48
_journal_year 2019
_chemical_formula_moiety 'C26 H27 Cl N3 O11 Tb Zn, H2 O'
_chemical_formula_sum 'C26 H29 Cl N3 O12 Tb Zn'
_chemical_formula_weight 835.26
_space_group_crystal_system monoclinic
_space_group_IT_number 14
_space_group_name_Hall '-P 2ybc'
_space_group_name_H-M_alt 'P 1 21/c 1'
_symmetry_space_group_name_Hall '-P 2ybc'
_symmetry_space_group_name_H-M 'P 1 21/c 1'
_atom_sites_solution_hydrogens mixed
_audit_creation_date 2019-05-04
_audit_creation_method
;
Olex2 1.2
(compiled May 18 2018 14:05:52 for OlexSys, GUI svn.r5506)
;
_audit_update_record
;
2019-05-04 deposited with the CCDC.    2019-07-05 downloaded from the CCDC.
;
_cell_angle_alpha 90
_cell_angle_beta 90.5950(10)
_cell_angle_gamma 90
_cell_formula_units_Z 4
_cell_length_a 8.7869(2)
_cell_length_b 14.7296(3)
_cell_length_c 23.0656(4)
_cell_measurement_reflns_used 9054
_cell_measurement_temperature 296.15
_cell_measurement_theta_max 33.786
_cell_measurement_theta_min 2.900
_cell_volume 2985.16(10)
_computing_cell_refinement 'SAINT v8.34A (Bruker, 2013)'
_computing_data_collection 'Bruker APEX2'
_computing_data_reduction 'SAINT v8.34A (Bruker, 2013)'
_computing_molecular_graphics 'Olex2 (Dolomanov et al., 2009)'
_computing_publication_material 'Olex2 (Dolomanov et al., 2009)'
_computing_structure_refinement 'ShelXL (Sheldrick, 2015)'
_computing_structure_solution 'SHELXS-97 (Sheldrick 2008)'
_diffrn_ambient_temperature 296.15
_diffrn_measured_fraction_theta_full 0.993
_diffrn_measured_fraction_theta_max 0.997
_diffrn_measurement_device_type 'Bruker APEX-II CCD'
_diffrn_measurement_method '\f and \w scans'
_diffrn_radiation_type MoK\a
_diffrn_radiation_wavelength 0.71073
_diffrn_reflns_av_R_equivalents 0.0267
_diffrn_reflns_av_unetI/netI 0.0177
_diffrn_reflns_Laue_measured_fraction_full 0.993
_diffrn_reflns_Laue_measured_fraction_max 0.997
_diffrn_reflns_limit_h_max 13
_diffrn_reflns_limit_h_min -12
_diffrn_reflns_limit_k_max 22
_diffrn_reflns_limit_k_min -22
_diffrn_reflns_limit_l_max 35
_diffrn_reflns_limit_l_min -35
_diffrn_reflns_number 80993
_diffrn_reflns_point_group_measured_fraction_full 0.993
_diffrn_reflns_point_group_measured_fraction_max 0.997
_diffrn_reflns_theta_full 26.000
_diffrn_reflns_theta_max 33.141
_diffrn_reflns_theta_min 3.795
_diffrn_standards_number 0
_exptl_absorpt_coefficient_mu 3.310
_exptl_absorpt_correction_T_max 0.7468
_exptl_absorpt_correction_T_min 0.6193
_exptl_absorpt_correction_type multi-scan
_exptl_absorpt_process_details
;
SADABS-2014/5 (Bruker,2014) was used for absorption correction.
wR2(int) was 0.0763 before and 0.0488 after correction.
The Ratio of minimum to maximum transmission is 0.8293.
The \l/2 correction factor is 0.00150.
;
_exptl_crystal_colour yellow
_exptl_crystal_colour_primary yellow
_exptl_crystal_density_diffrn 1.859
_exptl_crystal_description block
_exptl_crystal_F_000 1656
_exptl_crystal_preparation 'Magnetic properties'
_exptl_crystal_size_max 0.18
_exptl_crystal_size_mid 0.15
_exptl_crystal_size_min 0.11
_refine_diff_density_max 1.089
_refine_diff_density_min -0.816
_refine_diff_density_rms 0.091
_refine_ls_extinction_method none
_refine_ls_goodness_of_fit_ref 1.093
_refine_ls_hydrogen_treatment constr
_refine_ls_matrix_type full
_refine_ls_number_parameters 413
_refine_ls_number_reflns 11365
_refine_ls_number_restraints 6
_refine_ls_restrained_S_all 1.092
_refine_ls_R_factor_all 0.0395
_refine_ls_R_factor_gt 0.0298
_refine_ls_shift/su_max 0.004
_refine_ls_shift/su_mean 0.000
_refine_ls_structure_factor_coef Fsqd
_refine_ls_weighting_details 'w=1/[\s^2^(Fo^2^)+(0.0334P)^2^+2.5231P] where P=(Fo^2^+2Fc^2^)/3'
_refine_ls_weighting_scheme calc
_refine_ls_wR_factor_gt 0.0717
_refine_ls_wR_factor_ref 0.0766
_reflns_Friedel_coverage 0.000
_reflns_number_gt 9695
_reflns_number_total 11365
_reflns_threshold_expression 'I > 2\s(I)'
_cod_data_source_file c9dt02228g2.cif
_cod_data_source_block MA59
_cod_depositor_comments 'Adding full bibliography for 7700463--7700465.cif.'
_cod_database_code 7700465
_shelx_shelxl_version_number 2018/3
_shelx_space_group_comment
;
The symmetry employed for this shelxl refinement is uniquely defined
by the following loop, which should always be used as a source of
symmetry information in preference to the above space-group names.
They are only intended as comments.
;
_shelx_estimated_absorpt_t_max 0.712
_shelx_estimated_absorpt_t_min 0.587
_olex2_refinement_description
;
1. Fixed Uiso
 At 1.2 times of:
  All C(H) groups, All C(H,H) groups, All C(H,H,H,H) groups
 At 1.5 times of:
  All C(H,H,H) groups, All O(H,H) groups
2. Uiso/Uaniso restraints and constraints
Uanis(O2W) \\sim Ueq: with sigma of 0.1 and sigma for terminal atoms of 0.2
3. Others
 Fixed Sof: C9A(0.5) H9AA(0.5) H9AB(0.5) H10C(0.5) H10D(0.5) H10A(0.5)
 H10B(0.5) C9B(0.5) H9BA(0.5) H9BB(0.5)
4.a Free rotating group:
 O2W(H2WA,H2WB)
4.b Rotating group:
 O1W(H1WA,H1WB)
4.c Secondary CH2 refined with riding coordinates:
 C9A(H9AA,H9AB), C10(H10C,H10D), C10(H10A,H10B), C9B(H9BA,H9BB)
4.d Aromatic/amide H refined with riding coordinates:
 C3(H3), C4(H4), C5(H5), C8(H8), C11(H11), C13(H13), C14(H14), C15(H15),
 C19(H19), C23(H23), C24(H24), C25(H25)
4.e Idealised Me refined as rotating group:
 C1(H1A,H1B,H1C), C18(H18A,H18B,H18C), C26(H26A,H26B,H26C)
;
_olex2_submission_original_sample_id MA59
_olex2_submission_special_instructions 'No special instructions were received'

loop_
_space_group_symop_operation_xyz
'x, y, z'
'-x, y+1/2, -z+1/2'
'-x, -y, -z'
'x, -y-1/2, z-1/2'

loop_
_atom_site_label
_atom_site_type_symbol
_atom_site_fract_x
_atom_site_fract_y
_atom_site_fract_z
_atom_site_U_iso_or_equiv
_atom_site_adp_type
_atom_site_occupancy
_atom_site_site_symmetry_order
_atom_site_calc_flag
_atom_site_refinement_flags_posn
_atom_site_refinement_flags_adp
_atom_site_refinement_flags_occupancy
_atom_site_disorder_assembly
_atom_site_disorder_group
Tb1 Tb 0.23894(2) 0.39507(2) 0.69882(2) 0.02944(3) Uani 1 1 d . . . . .
Zn1 Zn 0.22970(3) 0.27462(2) 0.57005(2) 0.03474(6) Uani 1 1 d . . . . .
Cl1 Cl 0.31287(8) 0.13388(5) 0.59650(3) 0.04786(15) Uani 1 1 d . . . . .
O1 O 0.0136(2) 0.29299(14) 0.74090(8) 0.0445(4) Uani 1 1 d . . . . .
O1W O 0.3308(2) 0.24625(14) 0.71606(9) 0.0501(5) Uani 1 1 d . . . . .
H1WA H 0.337442 0.223489 0.681600 0.075 Uiso 1 1 d GR . . . .
H1WB H 0.384992 0.214529 0.742300 0.075 Uiso 1 1 d GR . . . .
O2 O 0.08700(17) 0.31669(12) 0.63443(7) 0.0335(3) Uani 1 1 d . . . . .
O3 O 0.36048(18) 0.36833(13) 0.61201(7) 0.0363(3) Uani 1 1 d . . . . .
O4 O 0.54261(19) 0.42083(14) 0.69281(8) 0.0404(4) Uani 1 1 d . . . . .
O5 O 0.3133(2) 0.40399(13) 0.79099(7) 0.0416(4) Uani 1 1 d . . . . .
O6 O 0.0490(2) 0.48460(14) 0.74863(8) 0.0420(4) Uani 1 1 d . . . . .
O7 O 0.4963(3) 0.37881(17) 0.87996(9) 0.0565(6) Uani 1 1 d . . . . .
O8 O 0.1314(2) 0.51851(15) 0.62833(9) 0.0504(5) Uani 1 1 d . . . . .
O9 O 0.3215(2) 0.55442(13) 0.68226(9) 0.0449(4) Uani 1 1 d . . . . .
O10 O 0.2387(3) 0.65053(15) 0.61877(11) 0.0617(6) Uani 1 1 d . . . . .
N1 N 0.0385(3) 0.2651(2) 0.51934(10) 0.0524(6) Uani 1 1 d . . . . .
N2 N 0.3194(3) 0.32266(15) 0.49461(9) 0.0437(5) Uani 1 1 d . . . . .
N3 N 0.2291(3) 0.57632(15) 0.64241(10) 0.0399(4) Uani 1 1 d . . . . .
C1 C 0.0096(5) 0.2559(3) 0.79762(15) 0.0788(13) Uani 1 1 d . . . . .
H1A H 0.022528 0.191280 0.795612 0.118 Uiso 1 1 calc GR . . . .
H1B H -0.086568 0.269604 0.814944 0.118 Uiso 1 1 calc GR . . . .
H1C H 0.090186 0.281779 0.820684 0.118 Uiso 1 1 calc GR . . . .
C2 C -0.0859(3) 0.25631(17) 0.70049(12) 0.0371(5) Uani 1 1 d . . . . .
C3 C -0.2192(3) 0.2117(2) 0.71344(15) 0.0500(7) Uani 1 1 d . . . . .
H3 H -0.246548 0.201993 0.751789 0.060 Uiso 1 1 calc R . . . .
C4 C -0.3126(3) 0.1811(2) 0.66803(17) 0.0573(8) Uani 1 1 d . . . . .
H4 H -0.403203 0.151393 0.676273 0.069 Uiso 1 1 calc R . . . .
C5 C -0.2723(3) 0.1944(2) 0.61217(16) 0.0515(7) Uani 1 1 d . . . . .
H5 H -0.337225 0.174822 0.582617 0.062 Uiso 1 1 calc R . . . .
C6 C -0.1344(3) 0.23714(17) 0.59778(12) 0.0391(5) Uani 1 1 d . . . . .
C7 C -0.0406(2) 0.27025(15) 0.64294(11) 0.0322(4) Uani 1 1 d . . . . .
C8 C -0.0943(3) 0.2461(2) 0.53733(13) 0.0472(6) Uani 1 1 d . . . . .
H8 H -0.170847 0.237402 0.509736 0.057 Uiso 1 1 calc R . . . .
C9A C 0.0706(7) 0.3031(5) 0.4584(2) 0.0432(12) Uani 0.5 1 d . . P A 2
H9AA H 0.013963 0.267834 0.429907 0.052 Uiso 0.5 1 calc R . P A 2
H9AB H 0.034527 0.365219 0.456227 0.052 Uiso 0.5 1 calc R . P A 2
C10 C 0.2220(6) 0.3011(3) 0.44467(14) 0.0792(13) Uani 1 1 d . . . . .
H10C H 0.240964 0.344525 0.413957 0.095 Uiso 0.5 1 calc R . P A 2
H10D H 0.247869 0.241238 0.430318 0.095 Uiso 0.5 1 calc R . P A 2
H10A H 0.279929 0.263736 0.418226 0.095 Uiso 0.5 1 calc R . P A 1
H10B H 0.198030 0.357331 0.424662 0.095 Uiso 0.5 1 calc R . P A 1
C9B C 0.0704(8) 0.2515(6) 0.4578(3) 0.0546(15) Uani 0.5 1 d . . P A 1
H9BA H -0.011474 0.276271 0.434096 0.066 Uiso 0.5 1 calc R . P A 1
H9BB H 0.079705 0.187230 0.449322 0.066 Uiso 0.5 1 calc R . P A 1
C11 C 0.4428(3) 0.36685(18) 0.48887(11) 0.0433(6) Uani 1 1 d . . . . .
H11 H 0.471317 0.382526 0.451469 0.052 Uiso 1 1 calc R . . . .
C12 C 0.5426(3) 0.39474(16) 0.53640(11) 0.0379(5) Uani 1 1 d . . . . .
C13 C 0.6905(3) 0.4264(2) 0.52318(14) 0.0489(7) Uani 1 1 d . . . . .
H13 H 0.721419 0.427942 0.484749 0.059 Uiso 1 1 calc R . . . .
C14 C 0.7883(3) 0.4547(2) 0.56565(15) 0.0528(7) Uani 1 1 d . . . . .
H14 H 0.885487 0.474021 0.555937 0.063 Uiso 1 1 calc R . . . .
C15 C 0.7443(3) 0.45487(18) 0.62358(14) 0.0452(6) Uani 1 1 d . . . . .
H15 H 0.811182 0.474725 0.652407 0.054 Uiso 1 1 calc R . . . .
C16 C 0.6004(2) 0.42528(17) 0.63755(11) 0.0351(4) Uani 1 1 d . . . . .
C17 C 0.4970(2) 0.39435(15) 0.59470(10) 0.0316(4) Uani 1 1 d . . . . .
C18 C 0.6368(3) 0.4551(3) 0.73873(14) 0.0587(8) Uani 1 1 d . . . . .
H18A H 0.654463 0.518772 0.732833 0.088 Uiso 1 1 calc GR . . . .
H18B H 0.732265 0.423445 0.739075 0.088 Uiso 1 1 calc GR . . . .
H18C H 0.586891 0.446230 0.775120 0.088 Uiso 1 1 calc GR . . . .
C19 C 0.0290(3) 0.50149(19) 0.80059(12) 0.0412(5) Uani 1 1 d . . . . .
H19 H -0.059567 0.532799 0.809543 0.049 Uiso 1 1 calc R . . . .
C20 C 0.1266(3) 0.47839(17) 0.84852(10) 0.0360(5) Uani 1 1 d . . . . .
C21 C 0.2672(3) 0.43420(16) 0.84049(9) 0.0333(4) Uani 1 1 d . . . . .
C22 C 0.3621(3) 0.42258(18) 0.89046(11) 0.0396(5) Uani 1 1 d . . . . .
C23 C 0.3146(4) 0.4500(2) 0.94457(11) 0.0483(6) Uani 1 1 d . . . . .
H23 H 0.377767 0.441102 0.976657 0.058 Uiso 1 1 calc R . . . .
C24 C 0.1734(4) 0.4909(2) 0.95164(12) 0.0537(7) Uani 1 1 d . . . . .
H24 H 0.142175 0.508098 0.988452 0.064 Uiso 1 1 calc R . . . .
C25 C 0.0801(3) 0.5060(2) 0.90486(12) 0.0465(6) Uani 1 1 d . . . . .
H25 H -0.013577 0.534235 0.909764 0.056 Uiso 1 1 calc R . . . .
C26 C 0.6062(5) 0.3740(3) 0.92550(17) 0.0732(11) Uani 1 1 d . . . . .
H26A H 0.567118 0.337651 0.956525 0.110 Uiso 1 1 calc GR . . . .
H26B H 0.627752 0.434042 0.939535 0.110 Uiso 1 1 calc GR . . . .
H26C H 0.697950 0.347040 0.911221 0.110 Uiso 1 1 calc GR . . . .
O2W O 0.4520(3) 0.2062(2) 0.81844(13) 0.0786(8) Uani 1 1 d . U . . .
H2WA H 0.514996 0.164782 0.827747 0.118 Uiso 1 1 d G . . . .
H2WB H 0.506615 0.248214 0.804341 0.118 Uiso 1 1 d G . . . .

loop_
_atom_site_aniso_label
_atom_site_aniso_U_11
_atom_site_aniso_U_22
_atom_site_aniso_U_33
_atom_site_aniso_U_23
_atom_site_aniso_U_13
_atom_site_aniso_U_12
Tb1 0.02795(5) 0.03736(6) 0.02295(5) -0.00341(4) -0.00187(3) 0.00121(4)
Zn1 0.03505(13) 0.04148(14) 0.02764(12) -0.00219(10) -0.00174(10) -0.00020(11)
Cl1 0.0533(4) 0.0400(3) 0.0501(4) -0.0040(3) -0.0110(3) 0.0039(3)
O1 0.0477(10) 0.0521(11) 0.0337(9) 0.0041(8) 0.0065(7) -0.0118(8)
O1W 0.0654(13) 0.0477(10) 0.0369(9) -0.0028(8) -0.0069(9) 0.0202(9)
O2 0.0281(7) 0.0430(9) 0.0295(7) -0.0027(6) 0.0022(6) -0.0068(6)
O3 0.0283(7) 0.0510(9) 0.0297(7) -0.0082(7) 0.0044(6) -0.0066(7)
O4 0.0283(7) 0.0537(10) 0.0390(9) -0.0058(8) -0.0025(6) -0.0009(7)
O5 0.0374(8) 0.0618(12) 0.0257(7) -0.0090(7) -0.0041(6) 0.0118(8)
O6 0.0358(8) 0.0529(11) 0.0375(9) -0.0031(8) 0.0001(7) 0.0086(8)
O7 0.0537(12) 0.0763(15) 0.0389(10) -0.0109(10) -0.0186(9) 0.0175(10)
O8 0.0508(11) 0.0536(11) 0.0465(11) -0.0021(9) -0.0100(9) -0.0056(9)
O9 0.0408(9) 0.0418(10) 0.0520(11) -0.0040(8) -0.0073(8) -0.0015(7)
O10 0.0786(16) 0.0421(11) 0.0645(14) 0.0068(10) 0.0052(12) 0.0014(11)
N1 0.0413(12) 0.0816(18) 0.0339(11) -0.0069(11) -0.0104(9) 0.0107(12)
N2 0.0619(14) 0.0402(11) 0.0292(9) -0.0014(8) 0.0036(9) -0.0017(10)
N3 0.0407(11) 0.0404(10) 0.0387(11) -0.0056(9) 0.0054(8) 0.0042(9)
C1 0.101(3) 0.097(3) 0.0386(16) 0.0170(17) 0.0044(18) -0.040(2)
C2 0.0308(10) 0.0350(11) 0.0457(13) 0.0030(9) 0.0065(9) -0.0010(8)
C3 0.0373(12) 0.0459(14) 0.0670(18) 0.0079(13) 0.0153(12) -0.0041(11)
C4 0.0282(11) 0.0487(16) 0.095(3) 0.0004(16) 0.0081(13) -0.0079(11)
C5 0.0280(11) 0.0462(14) 0.080(2) -0.0075(14) -0.0080(12) -0.0031(10)
C6 0.0287(10) 0.0348(11) 0.0535(14) -0.0054(10) -0.0073(9) 0.0014(8)
C7 0.0243(9) 0.0300(10) 0.0423(12) -0.0002(8) 0.0006(8) -0.0001(7)
C8 0.0387(12) 0.0536(15) 0.0490(15) -0.0112(12) -0.0171(11) 0.0069(11)
C9A 0.052(3) 0.044(3) 0.034(2) 0.000(2) -0.014(2) -0.001(3)
C10 0.123(4) 0.084(3) 0.0301(13) -0.0040(15) -0.0066(17) -0.045(3)
C9B 0.058(4) 0.071(4) 0.035(3) -0.006(3) -0.014(2) 0.007(4)
C11 0.0615(16) 0.0381(12) 0.0308(11) 0.0024(9) 0.0141(11) 0.0036(11)
C12 0.0392(11) 0.0365(11) 0.0383(12) 0.0079(9) 0.0119(9) 0.0085(9)
C13 0.0456(14) 0.0483(14) 0.0532(16) 0.0144(12) 0.0218(12) 0.0072(12)
C14 0.0327(12) 0.0520(16) 0.074(2) 0.0150(14) 0.0158(13) 0.0008(11)
C15 0.0283(10) 0.0396(12) 0.0676(18) 0.0041(12) 0.0025(11) 0.0000(9)
C16 0.0260(9) 0.0346(10) 0.0446(12) 0.0016(9) 0.0027(8) 0.0030(8)
C17 0.0276(9) 0.0316(10) 0.0357(11) 0.0018(8) 0.0054(8) 0.0033(8)
C18 0.0394(14) 0.084(2) 0.0526(17) -0.0146(16) -0.0109(12) -0.0081(14)
C19 0.0357(11) 0.0461(13) 0.0417(13) -0.0029(10) 0.0046(9) 0.0058(10)
C20 0.0392(11) 0.0392(11) 0.0298(10) -0.0041(9) 0.0052(8) -0.0011(9)
C21 0.0372(11) 0.0366(11) 0.0262(9) -0.0022(8) -0.0001(8) -0.0014(9)
C22 0.0459(13) 0.0420(12) 0.0309(11) -0.0023(9) -0.0060(9) -0.0020(10)
C23 0.0668(18) 0.0505(15) 0.0275(11) -0.0024(10) -0.0045(11) -0.0068(13)
C24 0.075(2) 0.0568(17) 0.0296(12) -0.0057(11) 0.0128(12) -0.0060(15)
C25 0.0522(15) 0.0492(14) 0.0383(13) -0.0075(11) 0.0148(11) 0.0006(12)
C26 0.067(2) 0.093(3) 0.058(2) -0.0100(19) -0.0334(18) 0.016(2)
O2W 0.0846(19) 0.089(2) 0.0622(16) 0.0033(14) -0.0129(14) 0.0364(16)

loop_
_atom_type_symbol
_atom_type_description
_atom_type_scat_dispersion_real
_atom_type_scat_dispersion_imag
_atom_type_scat_source
C C 0.0033 0.0016 'International Tables Vol C Tables 4.2.6.8 and 6.1.1.4'
H H 0.0000 0.0000 'International Tables Vol C Tables 4.2.6.8 and 6.1.1.4'
Cl Cl 0.1484 0.1585 'International Tables Vol C Tables 4.2.6.8 and 6.1.1.4'
N N 0.0061 0.0033 'International Tables Vol C Tables 4.2.6.8 and 6.1.1.4'
O O 0.0106 0.0060 'International Tables Vol C Tables 4.2.6.8 and 6.1.1.4'
Tb Tb -0.1723 4.1537 'International Tables Vol C Tables 4.2.6.8 and 6.1.1.4'
Zn Zn 0.2839 1.4301 'International Tables Vol C Tables 4.2.6.8 and 6.1.1.4'

loop_
_geom_angle_atom_site_label_1
_geom_angle_atom_site_label_2
_geom_angle_atom_site_label_3
_geom_angle
O1 Tb1 O4 146.38(6)
O1W Tb1 O1 70.80(7)
O1W Tb1 O4 78.67(7)
O1W Tb1 O6 131.19(7)
O1W Tb1 O8 150.47(7)
O1W Tb1 O9 143.12(7)
O2 Tb1 O1 61.65(6)
O2 Tb1 O1W 80.68(7)
O2 Tb1 O3 67.99(6)
O2 Tb1 O4 127.25(5)
O2 Tb1 O6 100.45(6)
O2 Tb1 O8 75.12(6)
O2 Tb1 O9 122.91(6)
O3 Tb1 O1 124.63(6)
O3 Tb1 O1W 80.10(7)
O3 Tb1 O4 60.92(6)
O3 Tb1 O6 145.98(6)
O3 Tb1 O8 75.33(7)
O3 Tb1 O9 83.68(7)
O5 Tb1 O1 84.12(7)
O5 Tb1 O1W 78.32(7)
O5 Tb1 O2 144.24(7)
O5 Tb1 O3 134.79(6)
O5 Tb1 O4 76.09(6)
O5 Tb1 O6 73.24(6)
O5 Tb1 O8 131.00(7)
O5 Tb1 O9 90.44(7)
O6 Tb1 O1 67.57(7)
O6 Tb1 O4 129.27(6)
O6 Tb1 O8 70.72(7)
O6 Tb1 O9 76.28(7)
O8 Tb1 O1 110.67(6)
O8 Tb1 O4 102.81(6)
O9 Tb1 O1 143.49(6)
O9 Tb1 O4 64.51(6)
O9 Tb1 O8 49.54(6)
O2 Zn1 Cl1 106.14(5)
O3 Zn1 Cl1 108.17(6)
O3 Zn1 O2 78.29(6)
O3 Zn1 N1 140.93(10)
O3 Zn1 N2 87.09(8)
N1 Zn1 Cl1 110.52(9)
N1 Zn1 O2 85.97(8)
N1 Zn1 N2 81.85(10)
N2 Zn1 Cl1 114.67(7)
N2 Zn1 O2 139.14(8)
C1 O1 Tb1 125.2(2)
C2 O1 Tb1 116.12(14)
C2 O1 C1 116.8(2)
Tb1 O1W H1WA 103.3
Tb1 O1W H1WB 140.6
H1WA O1W H1WB 112.2
Zn1 O2 Tb1 105.34(6)
C7 O2 Tb1 130.40(14)
C7 O2 Zn1 118.33(14)
Zn1 O3 Tb1 105.29(7)
C17 O3 Tb1 129.74(15)
C17 O3 Zn1 124.16(14)
C16 O4 Tb1 115.35(13)
C16 O4 C18 116.9(2)
C18 O4 Tb1 125.20(17)
C21 O5 Tb1 140.60(16)
C19 O6 Tb1 132.28(17)
C22 O7 C26 118.2(3)
N3 O8 Tb1 93.98(15)
N3 O9 Tb1 99.60(15)
C8 N1 Zn1 125.4(2)
C8 N1 C9A 123.6(3)
C8 N1 C9B 118.1(4)
C9A N1 Zn1 109.9(3)
C9B N1 Zn1 113.6(3)
C10 N2 Zn1 111.6(2)
C11 N2 Zn1 127.01(19)
C11 N2 C10 121.4(3)
O8 N3 O9 116.7(2)
O10 N3 O8 122.9(2)
O10 N3 O9 120.4(2)
O1 C1 H1A 109.5
O1 C1 H1B 109.5
O1 C1 H1C 109.5
H1A C1 H1B 109.5
H1A C1 H1C 109.5
H1B C1 H1C 109.5
O1 C2 C7 113.4(2)
C3 C2 O1 125.0(3)
C3 C2 C7 121.6(3)
C2 C3 H3 120.5
C2 C3 C4 119.0(3)
C4 C3 H3 120.5
C3 C4 H4 119.7
C5 C4 C3 120.6(3)
C5 C4 H4 119.7
C4 C5 H5 119.2
C4 C5 C6 121.5(3)
C6 C5 H5 119.2
C5 C6 C8 119.1(2)
C7 C6 C5 118.6(3)
C7 C6 C8 122.3(2)
O2 C7 C2 117.6(2)
O2 C7 C6 123.8(2)
C2 C7 C6 118.6(2)
N1 C8 C6 124.5(2)
N1 C8 H8 117.7
C6 C8 H8 117.7
N1 C9A H9AA 109.0
N1 C9A H9AB 109.0
H9AA C9A H9AB 107.8
C10 C9A N1 112.9(4)
C10 C9A H9AA 109.0
C10 C9A H9AB 109.0
N2 C10 H10C 109.2
N2 C10 H10D 109.2
N2 C10 H10A 108.2
N2 C10 H10B 108.2
N2 C10 C9B 116.4(3)
C9A C10 N2 112.0(4)
C9A C10 H10C 109.2
C9A C10 H10D 109.2
H10C C10 H10D 107.9
H10A C10 H10B 107.3
C9B C10 H10A 108.2
C9B C10 H10B 108.2
N1 C9B C10 107.3(5)
N1 C9B H9BA 110.2
N1 C9B H9BB 110.2
C10 C9B H9BA 110.2
C10 C9B H9BB 110.2
H9BA C9B H9BB 108.5
N2 C11 H11 117.5
N2 C11 C12 125.0(2)
C12 C11 H11 117.5
C13 C12 C11 118.5(2)
C17 C12 C11 122.9(2)
C17 C12 C13 118.5(3)
C12 C13 H13 119.4
C14 C13 C12 121.3(3)
C14 C13 H13 119.4
C13 C14 H14 119.6
C13 C14 C15 120.7(2)
C15 C14 H14 119.6
C14 C15 H15 120.4
C16 C15 C14 119.2(3)
C16 C15 H15 120.4
O4 C16 C17 113.04(19)
C15 C16 O4 125.4(2)
C15 C16 C17 121.6(2)
O3 C17 C12 123.8(2)
O3 C17 C16 117.4(2)
C12 C17 C16 118.7(2)
O4 C18 H18A 109.5
O4 C18 H18B 109.5
O4 C18 H18C 109.5
H18A C18 H18B 109.5
H18A C18 H18C 109.5
H18B C18 H18C 109.5
O6 C19 H19 116.2
O6 C19 C20 127.5(2)
C20 C19 H19 116.2
C21 C20 C19 121.7(2)
C21 C20 C25 120.7(2)
C25 C20 C19 117.4(2)
O5 C21 C20 123.9(2)
O5 C21 C22 119.1(2)
C20 C21 C22 117.1(2)
O7 C22 C21 114.3(2)
O7 C22 C23 124.6(2)
C23 C22 C21 121.0(3)
C22 C23 H23 119.6
C22 C23 C24 120.8(3)
C24 C23 H23 119.6
C23 C24 H24 119.8
C25 C24 C23 120.4(2)
C25 C24 H24 119.8
C20 C25 H25 120.1
C24 C25 C20 119.9(3)
C24 C25 H25 120.1
O7 C26 H26A 109.5
O7 C26 H26B 109.5
O7 C26 H26C 109.5
H26A C26 H26B 109.5
H26A C26 H26C 109.5
H26B C26 H26C 109.5
H2WA O2W H2WB 104.5

loop_
_geom_bond_atom_site_label_1
_geom_bond_atom_site_label_2
_geom_bond_distance
Tb1 O1 2.6766(18)
Tb1 O1W 2.3681(19)
Tb1 O2 2.2978(16)
Tb1 O3 2.3128(16)
Tb1 O4 2.7002(17)
Tb1 O5 2.2216(17)
Tb1 O6 2.4255(17)
Tb1 O8 2.610(2)
Tb1 O9 2.487(2)
Zn1 Cl1 2.2791(7)
Zn1 O2 2.0493(16)
Zn1 O3 2.0346(17)
Zn1 N1 2.042(2)
Zn1 N2 2.044(2)
O1 C1 1.418(4)
O1 C2 1.381(3)
O1W H1WA 0.8652
O1W H1WB 0.8976
O2 C7 1.329(3)
O3 C17 1.325(3)
O4 C16 1.379(3)
O4 C18 1.430(3)
O5 C21 1.294(3)
O6 C19 1.238(3)
O7 C22 1.368(3)
O7 C26 1.421(4)
O8 N3 1.250(3)
O9 N3 1.262(3)
O10 N3 1.225(3)
N1 C8 1.274(4)
N1 C9A 1.542(7)
N1 C9B 1.464(7)
N2 C10 1.462(4)
N2 C11 1.273(4)
C1 H1A 0.9600
C1 H1B 0.9600
C1 H1C 0.9600
C2 C3 1.379(3)
C2 C7 1.405(3)
C3 H3 0.9300
C3 C4 1.398(5)
C4 H4 0.9300
C4 C5 1.354(5)
C5 H5 0.9300
C5 C6 1.409(4)
C6 C7 1.409(3)
C6 C8 1.448(4)
C8 H8 0.9300
C9A H9AA 0.9700
C9A H9AB 0.9700
C9A C10 1.371(8)
C10 H10C 0.9700
C10 H10D 0.9700
C10 H10A 0.9700
C10 H10B 0.9700
C10 C9B 1.552(9)
C9B H9BA 0.9700
C9B H9BB 0.9700
C11 H11 0.9300
C11 C12 1.456(4)
C12 C13 1.417(4)
C12 C17 1.407(3)
C13 H13 0.9300
C13 C14 1.361(5)
C14 H14 0.9300
C14 C15 1.395(4)
C15 H15 0.9300
C15 C16 1.379(3)
C16 C17 1.411(3)
C18 H18A 0.9600
C18 H18B 0.9600
C18 H18C 0.9600
C19 H19 0.9300
C19 C20 1.433(4)
C20 C21 1.411(3)
C20 C25 1.426(3)
C21 C22 1.426(3)
C22 C23 1.381(4)
C23 H23 0.9300
C23 C24 1.390(5)
C24 H24 0.9300
C24 C25 1.366(4)
C25 H25 0.9300
C26 H26A 0.9600
C26 H26B 0.9600
C26 H26C 0.9600
O2W H2WA 0.8499
O2W H2WB 0.8497

loop_
_geom_torsion_atom_site_label_1
_geom_torsion_atom_site_label_2
_geom_torsion_atom_site_label_3
_geom_torsion_atom_site_label_4
_geom_torsion
Tb1 O1 C2 C3 -171.5(2)
Tb1 O1 C2 C7 7.2(3)
Tb1 O2 C7 C2 -8.1(3)
Tb1 O2 C7 C6 169.82(17)
Tb1 O3 C17 C12 -162.53(17)
Tb1 O3 C17 C16 16.0(3)
Tb1 O4 C16 C15 166.9(2)
Tb1 O4 C16 C17 -14.2(2)
Tb1 O5 C21 C20 0.0(4)
Tb1 O5 C21 C22 179.8(2)
Tb1 O6 C19 C20 6.7(4)
Tb1 O8 N3 O9 -3.5(2)
Tb1 O8 N3 O10 175.5(2)
Tb1 O9 N3 O8 3.7(2)
Tb1 O9 N3 O10 -175.3(2)
Zn1 O2 C7 C2 140.54(17)
Zn1 O2 C7 C6 -41.6(3)
Zn1 O3 C17 C12 29.3(3)
Zn1 O3 C17 C16 -152.24(17)
Zn1 N1 C8 C6 6.6(5)
Zn1 N1 C9A C10 23.5(6)
Zn1 N1 C9B C10 -31.9(6)
Zn1 N2 C10 C9A 34.5(5)
Zn1 N2 C10 C9B 2.6(6)
Zn1 N2 C11 C12 -2.3(4)
O1 C2 C3 C4 177.4(3)
O1 C2 C7 O2 -1.0(3)
O1 C2 C7 C6 -179.0(2)
O4 C16 C17 O3 1.9(3)
O4 C16 C17 C12 -179.5(2)
O5 C21 C22 O7 -0.2(4)
O5 C21 C22 C23 -177.0(3)
O6 C19 C20 C21 2.6(4)
O6 C19 C20 C25 179.4(3)
O7 C22 C23 C24 -177.4(3)
N1 C9A C10 N2 -37.8(6)
N2 C10 C9B N1 18.7(7)
N2 C11 C12 C13 166.9(3)
N2 C11 C12 C17 -15.2(4)
C1 O1 C2 C3 23.5(4)
C1 O1 C2 C7 -157.8(3)
C2 C3 C4 C5 0.6(5)
C3 C2 C7 O2 177.8(2)
C3 C2 C7 C6 -0.2(4)
C3 C4 C5 C6 1.5(5)
C4 C5 C6 C7 -3.0(4)
C4 C5 C6 C8 177.4(3)
C5 C6 C7 O2 -175.6(2)
C5 C6 C7 C2 2.3(3)
C5 C6 C8 N1 -164.2(3)
C7 C2 C3 C4 -1.2(4)
C7 C6 C8 N1 16.2(4)
C8 N1 C9A C10 -167.7(4)
C8 N1 C9B C10 166.2(4)
C8 C6 C7 O2 4.0(4)
C8 C6 C7 C2 -178.2(2)
C9A N1 C8 C6 -160.4(4)
C10 N2 C11 C12 177.0(3)
C9B N1 C8 C6 166.1(4)
C11 N2 C10 C9A -144.9(4)
C11 N2 C10 C9B -176.8(4)
C11 C12 C13 C14 179.0(3)
C11 C12 C17 O3 0.4(4)
C11 C12 C17 C16 -178.0(2)
C12 C13 C14 C15 -1.3(4)
C13 C12 C17 O3 178.3(2)
C13 C12 C17 C16 -0.1(3)
C13 C14 C15 C16 0.6(4)
C14 C15 C16 O4 179.2(2)
C14 C15 C16 C17 0.3(4)
C15 C16 C17 O3 -179.1(2)
C15 C16 C17 C12 -0.5(3)
C17 C12 C13 C14 1.0(4)
C18 O4 C16 C15 4.1(4)
C18 O4 C16 C17 -176.9(2)
C19 C20 C21 O5 -6.4(4)
C19 C20 C21 C22 173.9(2)
C19 C20 C25 C24 -175.8(3)
C20 C21 C22 O7 179.6(2)
C20 C21 C22 C23 2.7(4)
C21 C20 C25 C24 1.0(4)
C21 C22 C23 C24 -0.8(4)
C22 C23 C24 C25 -1.1(5)
C23 C24 C25 C20 1.0(5)
C25 C20 C21 O5 177.0(2)
C25 C20 C21 C22 -2.8(4)
C26 O7 C22 C21 172.4(3)
C26 O7 C22 C23 -10.8(5)
